data_2312976
loop_
_publ_author_name
'Nakazawa, Minato'
'Hayashi, Seishu'
'Tanaka, Keita'
'Iwasaki, Kenji'
'Goda, Makoto'
'Yamada, Yusuke'
'Adachi, Naruhiko'

_publ_section_title
;
 Semi-automated MicroED system unveils multiple polymorphs in fish-derived
 guanine crystals.
;
_journal_coeditor_code YD3070
_journal_issue 'Pt 7'
_journal_name_full 'Acta crystallographica. Section C, Structural chemistry'
_journal_page_first 310
_journal_page_last 323
_journal_paper_doi 10.1107/S2053229626006236
_journal_volume 82
_journal_year 2026
_chemical_formula_moiety 'C5 H5 N5 O'
_chemical_formula_sum 'C5 H5 N5 O'
_chemical_formula_weight 151.13
_chemical_name_common 'Guanine anhydrous alpha'
_chemical_name_systematic 'Guanine anhydrous'
_space_group_crystal_system monoclinic
_space_group_IT_number 14
_space_group_name_Hall '-P 2ybc'
_space_group_name_H-M_alt 'P 1 21/c 1'
_atom_sites_solution_hydrogens geom
_atom_sites_solution_primary dual
_audit_creation_method
;
Olex2 1.5
(compiled 2026.05.24 svn.rec792b02 for OlexSys, GUI svn.r7575)
;
_cell_angle_alpha 90
_cell_angle_beta 95.656(11)
_cell_angle_gamma 90
_cell_formula_units_Z 4
_cell_length_a 3.5993(6)
_cell_length_b 9.8370(6)
_cell_length_c 16.5211(13)
_cell_measurement_reflns_used 31655
_cell_measurement_temperature 92.00
_cell_measurement_theta_max 1.2987374083244
_cell_measurement_theta_min 0.68695230280958E-1
_cell_volume 582.10(11)
_computing_cell_refinement
;
DIALS (Vypritskaia <i>et al.</i>,  2025)
;
_computing_data_collection
;
SerialEM (Mastronarde et al., 2005)
;
_computing_data_reduction
;
DIALS (Vypritskaia <i>et al.</i>,  2025)
;
_computing_molecular_graphics
;
Olex2 1.5 (Dolomanov <i>et al.</i>,  2009)
;
_computing_publication_material
;
Olex2 1.5 (Dolomanov <i>et al.</i>,  2009)
;
_computing_structure_refinement
;
SHELXL 2025/1 (Sheldrick, 2015)
;
_computing_structure_solution
;
SHELXT 2018/2 (Sheldrick, 2018)
;
_diffrn_ambient_temperature 92.00
_diffrn_detector 'Rio 16M'
_diffrn_measured_fraction_theta_full 0.730
_diffrn_measured_fraction_theta_max 0.734
_diffrn_measurement_device_type 'JEOL CRYO ARM 200'
_diffrn_measurement_method 'continuous rotation 3D ED'
_diffrn_measurement_specimen_support 'Quantifoil Cu300 R1.2/1.3'
_diffrn_radiation_type 'electrons 200 keV'
_diffrn_radiation_wavelength 0.02508
_diffrn_reflns_av_R_equivalents 0.2569
_diffrn_reflns_av_unetI/netI 0.0577
_diffrn_reflns_limit_h_max 6
_diffrn_reflns_limit_h_min -6
_diffrn_reflns_limit_k_max 17
_diffrn_reflns_limit_k_min -17
_diffrn_reflns_limit_l_max 29
_diffrn_reflns_limit_l_min -29
_diffrn_reflns_number 197828
_diffrn_reflns_theta_full 0.862
_diffrn_reflns_theta_max 1.306
_diffrn_reflns_theta_min 0.085
_diffrn_source 'Cold Field Emission Gun'
_exptl_absorpt_coefficient_mu 0.000
_exptl_crystal_density_diffrn 1.724
_exptl_crystal_description plate
_exptl_crystal_F_000 113
_refine_diff_density_max 0.158
_refine_diff_density_min -0.227
_refine_ls_extinction_coef 99509(5)
_refine_ls_extinction_expression Fc^*^=kFc[1+0.001xFc^2^\l^3^/sin(2\q)]^-1/4^
_refine_ls_extinction_method
;
SHELXL-2025/1 (Sheldrick 2025)
;
_refine_ls_goodness_of_fit_ref 1.167
_refine_ls_hydrogen_treatment constr
_refine_ls_matrix_type full
_refine_ls_number_parameters 101
_refine_ls_number_reflns 3425
_refine_ls_number_restraints 0
_refine_ls_restrained_S_all 1.167
_refine_ls_R_factor_all 0.1279
_refine_ls_R_factor_gt 0.1107
_refine_ls_shift/su_max 0.008
_refine_ls_shift/su_mean 0.000
_refine_ls_structure_factor_coef Fsqd
_refine_ls_weighting_details 'w=1/[\s^2^(Fo^2^)+(0.1358P)^2^+0.0388P] where P=(Fo^2^+2Fc^2^)/3'
_refine_ls_weighting_scheme calc
_refine_ls_wR_factor_gt 0.3214
_refine_ls_wR_factor_ref 0.3274
_reflns_number_gt 2549
_reflns_number_total 3425
_reflns_threshold_expression 'I > 2\s(I)'
_cod_data_source_file yd3070.cif
_cod_data_source_block 2531582_cutlassfishga
_cod_database_code 2312976
_shelx_space_group_comment
;
The symmetry employed for this shelxl refinement is uniquely defined
by the following loop, which should always be used as a source of
symmetry information in preference to the above space-group names.
They are only intended as comments.
;

loop_
_space_group_symop_operation_xyz
'x, y, z'
'-x, y+1/2, -z+1/2'
'-x, -y, -z'
'x, -y-1/2, z-1/2'

loop_
_atom_site_type_symbol
_atom_site_label
_atom_site_fract_x
_atom_site_fract_y
_atom_site_fract_z
_atom_site_U_iso_or_equiv
_atom_site_adp_type
_atom_site_calc_flag
_atom_site_occupancy
_atom_site_disorder_assembly
_atom_site_disorder_group
N N1 0.6220(7) 0.45558(19) 0.71254(12) 0.0195(4) Uani d 1 . .
H H1 0.584076 0.545557 0.744566 0.023 Uiso calc 1 . .
N N2 0.4335(7) 0.34126(18) 0.82556(13) 0.0223(4) Uani d 1 . .
H H2B 0.373633 0.253578 0.856143 0.027 Uiso calc 1 . .
H H2A 0.406479 0.434934 0.852626 0.027 Uiso calc 1 . .
C C2 0.5468(8) 0.3334(2) 0.75024(13) 0.0184(4) Uani d 1 . .
N N3 0.5817(7) 0.21144(18) 0.71513(12) 0.0205(4) Uani d 1 . .
C C4 0.6965(8) 0.2164(2) 0.63900(14) 0.0196(4) Uani d 1 . .
C C5 0.7801(8) 0.3368(2) 0.59810(14) 0.0192(5) Uani d 1 . .
O O6 0.8075(7) 0.58190(18) 0.60634(11) 0.0242(4) Uani d 1 . .
C C6 0.7441(8) 0.4670(2) 0.63531(14) 0.0196(5) Uani d 1 . .
N N7 0.8819(7) 0.2969(2) 0.52327(12) 0.0215(4) Uani d 1 . .
H H7 0.964674 0.360053 0.477303 0.026 Uiso calc 1 . .
C C8 0.8530(8) 0.1586(2) 0.52126(15) 0.0222(5) Uani d 1 . .
H H8 0.912833 0.096752 0.468387 0.027 Uiso calc 1 . .
N N9 0.7439(7) 0.1048(2) 0.59036(12) 0.0223(4) Uani d 1 . .

loop_
_atom_site_aniso_label
_atom_site_aniso_U_11
_atom_site_aniso_U_22
_atom_site_aniso_U_33
_atom_site_aniso_U_12
_atom_site_aniso_U_13
_atom_site_aniso_U_23
N1 0.0268(11) 0.0165(7) 0.0162(7) 0.0005(6) 0.0065(7) 0.0003(5)
N2 0.0308(12) 0.0165(7) 0.0209(8) -0.0004(7) 0.0101(8) 0.0004(6)
C2 0.0253(13) 0.0159(8) 0.0149(8) 0.0013(7) 0.0062(8) 0.0003(6)
N3 0.0301(12) 0.0148(7) 0.0179(7) -0.0012(6) 0.0077(8) -0.0001(5)
C4 0.0255(13) 0.0157(8) 0.0184(9) 0.0001(7) 0.0069(9) 0.0015(6)
C5 0.0271(14) 0.0155(8) 0.0159(8) -0.0007(7) 0.0061(9) 0.0006(6)
O6 0.0368(12) 0.0165(6) 0.0211(7) 0.0007(6) 0.0122(8) 0.0025(5)
C6 0.0275(14) 0.0153(8) 0.0167(8) 0.0021(7) 0.0062(9) 0.0011(6)
N7 0.0276(12) 0.0202(8) 0.0179(8) 0.0011(7) 0.0074(8) 0.0020(6)
C8 0.0305(15) 0.0170(9) 0.0204(10) -0.0003(8) 0.0083(10) -0.0011(7)
N9 0.0312(13) 0.0171(7) 0.0196(8) 0.0002(7) 0.0075(8) 0.0005(6)

loop_
_atom_type_symbol
_atom_type_description
_atom_type_scat_dispersion_real
_atom_type_scat_dispersion_imag
_atom_type_scat_source
C C 0.0000 0.0000 'International Tables Vol C Tables 4.2.6.8 and 6.1.1.4'
H H 0.0000 0.0000 'International Tables Vol C Tables 4.2.6.8 and 6.1.1.4'
N N 0.0000 0.0000 'International Tables Vol C Tables 4.2.6.8 and 6.1.1.4'
O O 0.0000 0.0000 'International Tables Vol C Tables 4.2.6.8 and 6.1.1.4'

loop_
_geom_angle_atom_site_label_1
_geom_angle_atom_site_label_2
_geom_angle_atom_site_label_3
_geom_angle_site_symmetry_1
_geom_angle_site_symmetry_3
_geom_angle
_geom_angle_publ_flag
C2 N1 H1 . . 117.6 ?
C2 N1 C6 . . 124.87(18) ?
C6 N1 H1 . . 117.6 ?
H2B N2 H2A . . 120.0 ?
C2 N2 H2B . . 120.0 ?
C2 N2 H2A . . 120.0 ?
N2 C2 N1 . . 116.94(18) ?
N3 C2 N1 . . 123.16(19) ?
N3 C2 N2 . . 119.90(18) ?
C2 N3 C4 . . 114.57(18) ?
N3 C4 C5 . . 124.8(2) ?
N3 C4 N9 . . 125.07(19) ?
N9 C4 C5 . . 110.13(19) ?
C4 C5 C6 . . 120.8(2) ?
N7 C5 C4 . . 106.15(18) ?
N7 C5 C6 . . 133.01(19) ?
N1 C6 C5 . . 111.76(18) ?
O6 C6 N1 . . 120.43(19) ?
O6 C6 C5 . . 127.8(2) ?
C5 N7 H7 . . 126.9 ?
C8 N7 C5 . . 106.21(18) ?
C8 N7 H7 . . 126.9 ?
N7 C8 H8 . . 123.3 ?
N9 C8 N7 . . 113.42(19) ?
N9 C8 H8 . . 123.3 ?
C8 N9 C4 . . 104.09(18) ?

loop_
_geom_bond_atom_site_label_1
_geom_bond_atom_site_label_2
_geom_bond_site_symmetry_2
_geom_bond_distance
_geom_bond_publ_flag
N1 H1 . 1.0470 ?
N1 C2 . 1.392(3) ?
N1 C6 . 1.394(3) ?
N2 H2B . 1.0330 ?
N2 H2A . 1.0330 ?
N2 C2 . 1.349(3) ?
C2 N3 . 1.344(3) ?
N3 C4 . 1.363(3) ?
C4 C5 . 1.411(3) ?
C4 N9 . 1.381(3) ?
C5 C6 . 1.432(3) ?
C5 N7 . 1.380(3) ?
O6 C6 . 1.257(3) ?
N7 H7 . 1.0470 ?
N7 C8 . 1.365(3) ?
C8 H8 . 1.1030 ?
C8 N9 . 1.351(3) ?

loop_
_geom_torsion_atom_site_label_1
_geom_torsion_atom_site_label_2
_geom_torsion_atom_site_label_3
_geom_torsion_atom_site_label_4
_geom_torsion_site_symmetry_1
_geom_torsion_site_symmetry_2
_geom_torsion_site_symmetry_3
_geom_torsion_site_symmetry_4
_geom_torsion
_geom_torsion_publ_flag
N1 C2 N3 C4 . . . . -0.2(4) ?
N2 C2 N3 C4 . . . . 179.7(3) ?
C2 N1 C6 C5 . . . . 0.7(4) ?
C2 N1 C6 O6 . . . . -179.5(3) ?
C2 N3 C4 C5 . . . . 0.8(4) ?
C2 N3 C4 N9 . . . . -178.4(3) ?
N3 C4 C5 C6 . . . . -0.7(5) ?
N3 C4 C5 N7 . . . . -179.6(3) ?
N3 C4 N9 C8 . . . . 179.1(3) ?
C4 C5 C6 N1 . . . . 0.0(4) ?
C4 C5 C6 O6 . . . . -179.9(3) ?
C4 C5 N7 C8 . . . . 0.7(3) ?
C5 C4 N9 C8 . . . . -0.2(3) ?
C5 N7 C8 N9 . . . . -0.9(3) ?
C6 N1 C2 N2 . . . . 179.5(3) ?
C6 N1 C2 N3 . . . . -0.6(4) ?
C6 C5 N7 C8 . . . . -178.0(3) ?
N7 C5 C6 N1 . . . . 178.5(3) ?
N7 C5 C6 O6 . . . . -1.3(5) ?
N7 C8 N9 C4 . . . . 0.7(3) ?
N9 C4 C5 C6 . . . . 178.6(2) ?
N9 C4 C5 N7 . . . . -0.3(3) ?
